data_7209214
loop_
_publ_author_name
'Lee, Haeri'
'Noh, Tae Hwan'
'Jung, Ok-Sang'

_publ_section_title
;
 Construction of kagome-type networks via tridentate ligand: structural
 properties as alcohol reservoir
;
_journal_issue 10
_journal_name_full CrystEngComm
_journal_page_first 1832
_journal_paper_doi 10.1039/c2ce26531a
_journal_volume 15
_journal_year 2013
_chemical_formula_sum 'C24 H32 Cl2 Cu N4 O4'
_chemical_formula_weight 574.98
_chemical_name_systematic
;
?
;
_space_group_IT_number 146
_symmetry_cell_setting trigonal
_symmetry_space_group_name_Hall 'R 3'
_symmetry_space_group_name_H-M 'R 3 :H'
_atom_sites_solution_hydrogens geom
_atom_sites_solution_primary direct
_atom_sites_solution_secondary difmap
_audit_creation_method SHELXL-97
_cell_angle_alpha 90.00
_cell_angle_beta 90.00
_cell_angle_gamma 120.00
_cell_formula_units_Z 9
_cell_length_a 25.1719(5)
_cell_length_b 25.1719(5)
_cell_length_c 10.8188(3)
_cell_measurement_reflns_used 1331
_cell_measurement_temperature 173(2)
_cell_measurement_theta_max 19.22
_cell_measurement_theta_min 2.65
_cell_volume 5936.7(2)
_computing_cell_refinement 'Bruker APEX2'
_computing_data_collection 'Bruker APEX2'
_computing_data_reduction 'Bruker APEX2'
_computing_molecular_graphics 'Bruker SHELXTL'
_computing_publication_material 'Bruker SHELXTL'
_computing_structure_refinement 'SHELXL-97 (Sheldrick, 2008)'
_computing_structure_solution 'SHELXS-97 (Sheldrick, 2008)'
_diffrn_ambient_temperature 173(2)
_diffrn_measured_fraction_theta_full 1.000
_diffrn_measured_fraction_theta_max 1.000
_diffrn_measurement_device_type 'Bruker Breeze CCD'
_diffrn_measurement_method '\f and \w scans'
_diffrn_radiation_monochromator graphite
_diffrn_radiation_source 'fine-focus sealed tube'
_diffrn_radiation_type MoK\a
_diffrn_radiation_wavelength 0.71073
_diffrn_reflns_av_R_equivalents 0.0655
_diffrn_reflns_av_sigmaI/netI 0.1514
_diffrn_reflns_limit_h_max 30
_diffrn_reflns_limit_h_min -30
_diffrn_reflns_limit_k_max 31
_diffrn_reflns_limit_k_min -31
_diffrn_reflns_limit_l_max 13
_diffrn_reflns_limit_l_min -9
_diffrn_reflns_number 10632
_diffrn_reflns_theta_full 26.00
_diffrn_reflns_theta_max 26.00
_diffrn_reflns_theta_min 1.62
_exptl_absorpt_coefficient_mu 1.067
_exptl_absorpt_correction_T_max 0.8394
_exptl_absorpt_correction_T_min 0.6283
_exptl_absorpt_correction_type multi-scan
_exptl_absorpt_process_details SADABS
_exptl_crystal_colour BLUE
_exptl_crystal_density_diffrn 1.447
_exptl_crystal_density_method 'not measured'
_exptl_crystal_description BLOCK
_exptl_crystal_F_000 2691
_exptl_crystal_size_max 0.48
_exptl_crystal_size_mid 0.21
_exptl_crystal_size_min 0.17
_refine_diff_density_max 0.386
_refine_diff_density_min -0.344
_refine_diff_density_rms 0.062
_refine_ls_abs_structure_details 'Flack H D (1983), Acta Cryst. A39, 876-881'
_refine_ls_abs_structure_Flack 0.037(16)
_refine_ls_extinction_method none
_refine_ls_goodness_of_fit_ref 1.089
_refine_ls_hydrogen_treatment constr
_refine_ls_matrix_type full
_refine_ls_number_parameters 312
_refine_ls_number_reflns 4175
_refine_ls_number_restraints 6
_refine_ls_restrained_S_all 1.091
_refine_ls_R_factor_all 0.0697
_refine_ls_R_factor_gt 0.0406
_refine_ls_shift/su_max 0.001
_refine_ls_shift/su_mean 0.000
_refine_ls_structure_factor_coef Fsqd
_refine_ls_weighting_details 'calc w=1/[\s^2^(Fo^2^)+(0.0000P)^2^+0.0000P] where P=(Fo^2^+2Fc^2^)/3'
_refine_ls_weighting_scheme calc
_refine_ls_wR_factor_gt 0.0647
_refine_ls_wR_factor_ref 0.0686
_reflns_number_gt 2326
_reflns_number_total 4175
_reflns_threshold_expression >2sigma(I)
_cod_data_source_file c2ce26531a.txt
_cod_data_source_block aa
_cod_depositor_comments
;
The following automatic conversions were performed:

'_symmetry_cell_setting' value 'Trigonal' changed to 'trigonal'
according to /home/saulius/struct/CIF-dictionaries/cif_core.dic
dictionary named 'cif_core.dic' version 2.4.2 from
2011-04-26.

'_exptl_absorpt_correction_type' value 'MULTI-SCAN'
changed to 'multi-scan' according to
/home/saulius/struct/CIF-dictionaries/cif_core.dic dictionary named
'cif_core.dic' version 2.4.2 from 2011-04-26.

Automatic conversion script
Id: cif_fix_values 1891 2012-01-12 08:04:46Z andrius 
;
_cod_original_sg_symbol_H-M R3
_cod_database_code 7209214

loop_
_symmetry_equiv_pos_as_xyz
'x, y, z'
'-y, x-y, z'
'-x+y, -x, z'
'x+2/3, y+1/3, z+1/3'
'-y+2/3, x-y+1/3, z+1/3'
'-x+y+2/3, -x+1/3, z+1/3'
'x+1/3, y+2/3, z+2/3'
'-y+1/3, x-y+2/3, z+2/3'
'-x+y+1/3, -x+2/3, z+2/3'

loop_
_atom_site_label
_atom_site_type_symbol
_atom_site_fract_x
_atom_site_fract_y
_atom_site_fract_z
_atom_site_U_iso_or_equiv
_atom_site_adp_type
_atom_site_occupancy
_atom_site_symmetry_multiplicity
_atom_site_calc_flag
_atom_site_refinement_flags
Cl1 Cl 0.86790(8) 0.71926(8) -0.09730(14) 0.0450(5) Uani 1 1 d .
Cl2 Cl 0.83486(7) 0.68699(8) 0.31522(15) 0.0418(5) Uani 1 1 d .
Cu1 Cu 0.84870(4) 0.69938(4) 0.10667(8) 0.0371(2) Uani 1 1 d .
N1 N 0.9270(2) 0.6978(3) 0.1268(4) 0.0315(14) Uani 1 1 d .
N2 N 0.8102(2) 0.4873(2) 0.1973(5) 0.0442(15) Uani 1 1 d .
H2N H 0.8232 0.4610 0.2071 0.053 Uiso 1 1 calc R
N3 N 0.7601(2) 0.6733(2) 0.0853(4) 0.0291(13) Uani 1 1 d .
N4 N 0.8451(2) 0.8623(2) 0.1971(4) 0.0335(14) Uani 1 1 d .
H4N H 0.8392 0.8925 0.2203 0.040 Uiso 1 1 calc R
O1 O 0.7298(2) 0.49864(19) 0.1508(5) 0.0664(17) Uani 1 1 d .
O2 O 0.91251(18) 0.83214(19) 0.1295(4) 0.0454(13) Uani 1 1 d .
C1 C 0.9763(3) 0.7507(3) 0.1569(5) 0.0363(18) Uani 1 1 d .
H1 H 0.9728 0.7860 0.1722 0.044 Uiso 1 1 calc R
C2 C 1.0344(3) 0.7542(3) 0.1663(6) 0.047(2) Uani 1 1 d .
H2A H 1.0697 0.7924 0.1855 0.056 Uiso 1 1 calc R
C3 C 1.0400(3) 0.7047(4) 0.1484(6) 0.046(2) Uani 1 1 d .
H3 H 1.0790 0.7074 0.1538 0.055 Uiso 1 1 calc R
C4 C 0.9885(3) 0.6500(3) 0.1223(6) 0.0359(17) Uani 1 1 d .
H4A H 0.9912 0.6140 0.1112 0.043 Uiso 1 1 calc R
C5 C 0.9312(3) 0.6472(3) 0.1118(5) 0.0327(18) Uani 1 1 d .
C6 C 0.8765(3) 0.5879(3) 0.0901(5) 0.0384(18) Uani 1 1 d .
H6A H 0.8860 0.5643 0.0297 0.046 Uiso 1 1 calc R
H6B H 0.8439 0.5942 0.0545 0.046 Uiso 1 1 calc R
C7 C 0.8535(3) 0.5514(3) 0.2100(6) 0.0402(18) Uani 1 1 d .
H7A H 0.8895 0.5558 0.2563 0.048 Uiso 1 1 calc R
H7B H 0.8346 0.5702 0.2608 0.048 Uiso 1 1 calc R
C8 C 0.7509(3) 0.4654(3) 0.1714(6) 0.0401(18) Uani 1 1 d .
C9 C 0.7088(3) 0.3961(3) 0.1732(6) 0.0360(17) Uani 1 1 d .
C10 C 0.7296(3) 0.3545(3) 0.1720(5) 0.0353(16) Uani 1 1 d .
H10 H 0.7724 0.3687 0.1703 0.042 Uiso 1 1 calc R
C11 C 0.7231(3) 0.6132(3) 0.0934(5) 0.0391(19) Uani 1 1 d .
H11 H 0.7411 0.5882 0.1065 0.047 Uiso 1 1 calc R
C12 C 0.6598(3) 0.5845(3) 0.0840(6) 0.0348(18) Uani 1 1 d .
H12 H 0.6352 0.5412 0.0912 0.042 Uiso 1 1 calc R
C13 C 0.6341(3) 0.6194(3) 0.0643(5) 0.0374(18) Uani 1 1 d .
H13 H 0.5909 0.6008 0.0553 0.045 Uiso 1 1 calc R
C14 C 0.6709(3) 0.6826(3) 0.0572(5) 0.0322(17) Uani 1 1 d .
H14 H 0.6531 0.7079 0.0473 0.039 Uiso 1 1 calc R
C15 C 0.7343(3) 0.7085(3) 0.0649(5) 0.0276(16) Uani 1 1 d .
C16 C 0.7752(2) 0.7755(2) 0.0611(5) 0.0273(16) Uani 1 1 d .
H16A H 0.7537 0.7951 0.0227 0.033 Uiso 1 1 calc R
H16B H 0.8119 0.7856 0.0108 0.033 Uiso 1 1 calc R
C17 C 0.7947(3) 0.7996(3) 0.1942(5) 0.0345(18) Uani 1 1 d .
H17A H 0.7591 0.7973 0.2384 0.041 Uiso 1 1 calc R
H17B H 0.8069 0.7730 0.2383 0.041 Uiso 1 1 calc R
C18 C 0.9020(3) 0.8735(3) 0.1632(5) 0.0337(17) Uani 1 1 d .
C19 C 0.9528(3) 0.9401(3) 0.1665(5) 0.0285(16) Uani 1 1 d .
C20 C 0.9403(2) 0.9883(3) 0.1658(5) 0.0254(15) Uani 1 1 d .
H20 H 0.8991 0.9799 0.1649 0.030 Uiso 1 1 calc R
O3 O 0.8150(2) 0.9386(2) 0.3402(5) 0.0765(17) Uani 1 1 d .
H3A H 0.8332 0.9756 0.3622 0.092 Uiso 1 1 calc R
C21 C 0.7697(5) 0.9045(5) 0.4226(9) 0.105(4) Uiso 1 1 d D
H21A H 0.7326 0.8740 0.3778 0.126 Uiso 1 1 calc R
H21B H 0.7590 0.9315 0.4701 0.126 Uiso 1 1 calc R
O4 O 0.9471(2) 0.8050(3) 0.4432(5) 0.0925(19) Uani 1 1 d D
H4 H 0.9350 0.8082 0.3727 0.111 Uiso 1 1 calc R
C22 C 0.7910(7) 0.8717(9) 0.5106(15) 0.446(16) Uani 1 1 d D
H22A H 0.7580 0.8467 0.5689 0.535 Uiso 1 1 calc R
H22B H 0.8271 0.9021 0.5564 0.535 Uiso 1 1 calc R
H22C H 0.8017 0.8452 0.4632 0.535 Uiso 1 1 calc R
C23 C 0.9191(5) 0.8228(5) 0.5330(11) 0.220(8) Uani 1 1 d D
H23A H 0.9328 0.8172 0.6153 0.263 Uiso 1 1 calc R
H23B H 0.8742 0.7946 0.5282 0.263 Uiso 1 1 calc R
C24 C 0.9313(9) 0.8884(6) 0.5244(13) 0.51(2) Uani 1 1 d D
H24A H 0.9138 0.8975 0.5969 0.612 Uiso 1 1 calc R
H24B H 0.9122 0.8930 0.4493 0.612 Uiso 1 1 calc R
H24C H 0.9756 0.9169 0.5215 0.612 Uiso 1 1 calc R

loop_
_atom_site_aniso_label
_atom_site_aniso_U_11
_atom_site_aniso_U_22
_atom_site_aniso_U_33
_atom_site_aniso_U_23
_atom_site_aniso_U_13
_atom_site_aniso_U_12
Cl1 0.0413(11) 0.0636(13) 0.0380(12) 0.0050(10) 0.0015(10) 0.0321(11)
Cl2 0.0327(10) 0.0523(12) 0.0459(12) 0.0126(9) 0.0075(9) 0.0255(10)
Cu1 0.0243(5) 0.0476(6) 0.0420(5) 0.0091(5) 0.0020(4) 0.0200(5)
N1 0.020(3) 0.044(4) 0.033(3) 0.018(3) 0.007(3) 0.017(3)
N2 0.035(4) 0.026(4) 0.069(4) -0.005(3) -0.008(3) 0.013(3)
N3 0.020(3) 0.027(3) 0.037(3) 0.006(3) 0.004(3) 0.008(3)
N4 0.026(3) 0.032(4) 0.043(4) 0.002(3) 0.002(3) 0.016(3)
O1 0.034(3) 0.027(3) 0.136(5) 0.015(3) -0.014(3) 0.014(3)
O2 0.051(3) 0.031(3) 0.066(4) -0.015(3) -0.012(3) 0.029(3)
C1 0.027(4) 0.039(5) 0.039(5) 0.004(4) 0.008(4) 0.013(4)
C2 0.028(4) 0.043(5) 0.056(5) 0.026(4) 0.006(4) 0.008(4)
C3 0.020(4) 0.064(6) 0.054(5) 0.004(5) -0.002(4) 0.021(4)
C4 0.035(5) 0.048(5) 0.031(4) -0.003(4) -0.001(4) 0.025(4)
C5 0.022(4) 0.047(5) 0.032(4) 0.005(4) 0.001(3) 0.019(4)
C6 0.041(5) 0.049(5) 0.030(4) -0.012(4) -0.010(4) 0.027(4)
C7 0.038(5) 0.034(4) 0.040(5) -0.001(4) -0.004(4) 0.011(4)
C8 0.037(5) 0.027(4) 0.055(5) 0.009(4) 0.002(4) 0.015(4)
C9 0.031(5) 0.033(4) 0.044(5) -0.004(4) -0.004(4) 0.016(4)
C10 0.031(4) 0.042(5) 0.036(4) 0.003(4) 0.003(4) 0.021(4)
C11 0.044(5) 0.043(5) 0.041(5) 0.016(4) 0.005(4) 0.030(4)
C12 0.028(4) 0.014(4) 0.055(5) -0.004(3) -0.003(4) 0.005(3)
C13 0.017(4) 0.035(4) 0.045(5) 0.003(4) -0.009(3) 0.002(3)
C14 0.038(5) 0.032(4) 0.035(4) 0.003(3) -0.013(4) 0.024(4)
C15 0.025(4) 0.029(4) 0.025(4) 0.006(3) 0.002(3) 0.011(4)
C16 0.021(4) 0.027(4) 0.035(4) 0.000(3) -0.010(3) 0.013(3)
C17 0.023(4) 0.030(4) 0.042(5) 0.007(3) 0.018(3) 0.006(3)
C18 0.037(5) 0.037(4) 0.026(4) 0.012(3) -0.004(3) 0.018(4)
C19 0.027(4) 0.012(3) 0.040(4) -0.004(3) -0.001(3) 0.005(3)
C20 0.016(3) 0.021(4) 0.043(4) -0.001(3) 0.000(3) 0.012(3)
O3 0.067(4) 0.056(4) 0.105(5) 0.018(3) 0.037(4) 0.030(3)
O4 0.072(4) 0.104(5) 0.087(4) 0.003(4) -0.004(4) 0.033(4)
C22 0.31(3) 0.55(4) 0.50(3) 0.27(3) 0.32(3) 0.23(3)
C23 0.131(11) 0.258(16) 0.309(18) -0.245(14) -0.105(12) 0.127(12)
C24 0.79(5) 1.03(5) 0.143(14) -0.26(2) -0.17(2) 0.78(5)

loop_
_atom_type_symbol
_atom_type_description
_atom_type_scat_dispersion_real
_atom_type_scat_dispersion_imag
_atom_type_scat_source
C C 0.0033 0.0016 'International Tables Vol C Tables 4.2.6.8 and 6.1.1.4'
H H 0.0000 0.0000 'International Tables Vol C Tables 4.2.6.8 and 6.1.1.4'
N N 0.0061 0.0033 'International Tables Vol C Tables 4.2.6.8 and 6.1.1.4'
O O 0.0106 0.0060 'International Tables Vol C Tables 4.2.6.8 and 6.1.1.4'
Cl Cl 0.1484 0.1585 'International Tables Vol C Tables 4.2.6.8 and 6.1.1.4'
Cu Cu 0.3201 1.2651 'International Tables Vol C Tables 4.2.6.8 and 6.1.1.4'

loop_
_geom_angle_atom_site_label_1
_geom_angle_atom_site_label_2
_geom_angle_atom_site_label_3
_geom_angle
_geom_angle_site_symmetry_1
_geom_angle_site_symmetry_3
N3 Cu1 N1 162.5(2) . .
N3 Cu1 Cl1 92.27(14) . .
N1 Cu1 Cl1 90.40(14) . .
N3 Cu1 Cl2 90.03(14) . .
N1 Cu1 Cl2 88.52(14) . .
Cl1 Cu1 Cl2 175.60(8) . .
C1 N1 C5 120.2(5) . .
C1 N1 Cu1 116.3(5) . .
C5 N1 Cu1 123.5(4) . .
C8 N2 C7 123.4(6) . .
C11 N3 C15 117.7(5) . .
C11 N3 Cu1 113.5(4) . .
C15 N3 Cu1 128.8(4) . .
C18 N4 C17 118.4(5) . .
N1 C1 C2 119.8(6) . .
C3 C2 C1 121.0(7) . .
C2 C3 C4 118.7(7) . .
C3 C4 C5 119.7(6) . .
N1 C5 C4 120.5(6) . .
N1 C5 C6 120.6(6) . .
C4 C5 C6 118.8(6) . .
C5 C6 C7 111.0(5) . .
N2 C7 C6 116.2(5) . .
O1 C8 N2 122.4(7) . .
O1 C8 C9 119.9(7) . .
N2 C8 C9 117.6(6) . .
C10 C9 C10 120.1(7) . 2_655
C10 C9 C8 123.8(7) . .
C10 C9 C8 116.0(7) 2_655 .
C9 C10 C9 119.9(7) . 3_665
N3 C11 C12 123.9(6) . .
C13 C12 C11 118.4(6) . .
C12 C13 C14 119.7(6) . .
C13 C14 C15 119.0(6) . .
N3 C15 C14 121.1(6) . .
N3 C15 C16 117.6(6) . .
C14 C15 C16 121.1(6) . .
C15 C16 C17 109.1(5) . .
N4 C17 C16 112.4(5) . .
O2 C18 N4 123.0(6) . .
O2 C18 C19 120.9(6) . .
N4 C18 C19 116.1(6) . .
C20 C19 C20 120.2(6) 2_765 .
C20 C19 C18 117.9(6) 2_765 .
C20 C19 C18 121.8(6) . .
C19 C20 C19 119.8(6) 3_675 .
O3 C21 C22 109.9(9) . .
O4 C23 C24 116.3(11) . .

loop_
_geom_bond_atom_site_label_1
_geom_bond_atom_site_label_2
_geom_bond_distance
_geom_bond_site_symmetry_2
Cl1 Cu1 2.2610(18) .
Cl2 Cu1 2.2805(18) .
Cu1 N3 1.999(4) .
Cu1 N1 2.003(5) .
N1 C1 1.328(7) .
N1 C5 1.340(7) .
N2 C8 1.336(7) .
N2 C7 1.433(7) .
N3 C11 1.326(7) .
N3 C15 1.352(7) .
N4 C18 1.363(7) .
N4 C17 1.450(6) .
O1 C8 1.214(7) .
O2 C18 1.251(7) .
C1 C2 1.423(8) .
C2 C3 1.338(8) .
C3 C4 1.368(8) .
C4 C5 1.412(7) .
C5 C6 1.458(8) .
C6 C7 1.526(7) .
C8 C9 1.523(8) .
C9 C10 1.385(7) .
C9 C10 1.405(7) 2_655
C10 C9 1.405(7) 3_665
C11 C12 1.385(8) .
C12 C13 1.342(8) .
C13 C14 1.387(8) .
C14 C15 1.392(8) .
C15 C16 1.472(7) .
C16 C17 1.545(7) .
C18 C19 1.518(8) .
C19 C20 1.359(6) 2_765
C19 C20 1.395(6) .
C20 C19 1.359(7) 3_675
O3 C21 1.362(9) .
C21 C22 1.524(3) .
O4 C23 1.399(4) .
C23 C24 1.524(4) .
